data_4080727
loop_
_publ_author_name
'Espinosa-Jalapa, Noel \'Angel'
'Hern\'andez-Ortega, Sim\'on'
'Le Goff, Xavier-Fred\'eric'
'Morales-Morales, David'
'Djukic, Jean-Pierre'
'Le Lagadec, Ronan'

_publ_section_title
;
 Coordination of 12-Electron Organometallic Fragments to the Arene Ring of
 Nonsymmetric Group 10 POCOP Pincer Complexes
;
_journal_issue 9
_journal_name_full Organometallics
_journal_page_first 2661
_journal_paper_doi 10.1021/om400147x
_journal_volume 32
_journal_year 2013
_chemical_formula_moiety 'C22 H33 Cl O2 P2 Pd'
_chemical_formula_sum 'C22 H33 Cl O2 P2 Pd'
_chemical_formula_weight 533.27
_chemical_name_systematic
;

 ?

;
_space_group_IT_number 15
_symmetry_cell_setting monoclinic
_symmetry_space_group_name_Hall '-C 2yc'
_symmetry_space_group_name_H-M 'C 1 2/c 1'
_atom_sites_solution_hydrogens geom
_atom_sites_solution_primary direct
_atom_sites_solution_secondary difmap
_audit_creation_method SHELXL-97
_cell_angle_alpha 90.00
_cell_angle_beta 108.934(2)
_cell_angle_gamma 90.00
_cell_formula_units_Z 8
_cell_length_a 34.216(4)
_cell_length_b 8.2920(9)
_cell_length_c 19.034(2)
_cell_measurement_reflns_used 9541
_cell_measurement_temperature 298(2)
_cell_measurement_theta_max 25.26
_cell_measurement_theta_min 2.26
_cell_volume 5108.1(10)
_computing_cell_refinement 'SMART V 5.625 (Bruker, 1999)'
_computing_data_collection 'SMART V 5.625 (Bruker, 1999)'
_computing_data_reduction 'SAINT V 6.23A (Bruker, 1999)'
_computing_molecular_graphics 'SHELXTL V 6.12 (Sheldrick, 2000)'
_computing_publication_material 'SHELXTL V 6.12 (Sheldrick, 2000)'
_computing_structure_refinement 'SHELXL-97 (Sheldrick, 2008)'
_computing_structure_solution 'SHELXS-97 (Sheldrick, 2008)'
_diffrn_ambient_temperature 298(2)
_diffrn_detector_area_resol_mean 0.83
_diffrn_measured_fraction_theta_full 0.999
_diffrn_measured_fraction_theta_max 0.999
_diffrn_measurement_device_type
;

 Bruker Smart APEX AXS CCD area detector 01-670

;
_diffrn_measurement_method 'omega scans'
_diffrn_radiation_monochromator graphite
_diffrn_radiation_source 'fine-focus sealed tube'
_diffrn_radiation_type MoK\a
_diffrn_radiation_wavelength 0.71073
_diffrn_reflns_av_R_equivalents 0.0647
_diffrn_reflns_av_sigmaI/netI 0.0485
_diffrn_reflns_limit_h_max 40
_diffrn_reflns_limit_h_min -41
_diffrn_reflns_limit_k_max 9
_diffrn_reflns_limit_k_min -9
_diffrn_reflns_limit_l_max 22
_diffrn_reflns_limit_l_min -22
_diffrn_reflns_number 20415
_diffrn_reflns_theta_full 25.35
_diffrn_reflns_theta_max 25.35
_diffrn_reflns_theta_min 2.20
_exptl_absorpt_coefficient_mu 0.970
_exptl_absorpt_correction_T_max 0.9015
_exptl_absorpt_correction_T_min 0.6899
_exptl_absorpt_correction_type analytical
_exptl_absorpt_process_details 'SHELXTL V 6.12 (Sheldrick, 2000)'
_exptl_crystal_colour Colorless
_exptl_crystal_density_diffrn 1.387
_exptl_crystal_density_method 'not measured'
_exptl_crystal_description Prism
_exptl_crystal_F_000 2192
_exptl_crystal_size_max 0.28
_exptl_crystal_size_mid 0.16
_exptl_crystal_size_min 0.13
_refine_diff_density_max 0.661
_refine_diff_density_min -0.276
_refine_diff_density_rms 0.067
_refine_ls_extinction_method none
_refine_ls_goodness_of_fit_ref 0.946
_refine_ls_hydrogen_treatment constr
_refine_ls_matrix_type full
_refine_ls_number_parameters 312
_refine_ls_number_reflns 4664
_refine_ls_number_restraints 177
_refine_ls_restrained_S_all 0.958
_refine_ls_R_factor_all 0.0424
_refine_ls_R_factor_gt 0.0318
_refine_ls_shift/su_max 0.002
_refine_ls_shift/su_mean 0.000
_refine_ls_structure_factor_coef Fsqd
_refine_ls_weighting_details 'calc w=1/[\s^2^(Fo^2^)+(0.0300P)^2^] where P=(Fo^2^+2Fc^2^)/3'
_refine_ls_weighting_scheme calc
_refine_ls_wR_factor_gt 0.0669
_refine_ls_wR_factor_ref 0.0699
_reflns_number_gt 3655
_reflns_number_total 4664
_reflns_threshold_expression >2sigma(I)
_cod_data_source_file om400147x_si_002.cif
_cod_data_source_block compound-2b
_cod_depositor_comments
;
The following automatic conversions were performed:

'_symmetry_cell_setting' value 'Monoclinic' changed to 'monoclinic'
according to /home/saulius/struct/CIF-dictionaries/cif_core.dic
dictionary named 'cif_core.dic' version 2.3.1 from
2005-06-27.

'_exptl_absorpt_correction_type' value 'Analytical'
changed to 'analytical' according to
/home/saulius/struct/CIF-dictionaries/cif_core.dic dictionary named
'cif_core.dic' version 2.3.1 from 2005-06-27.

Automatic conversion script
Id: cif_fix_values 1891 2012-01-12 08:04:46Z andrius 
;
_cod_original_sg_symbol_H-M 'C 2/c'
_cod_database_code 4080727
_solved_by 'Simon Hernandez-Ortega'

loop_
_symmetry_equiv_pos_as_xyz
'x, y, z'
'-x, y, -z+1/2'
'x+1/2, y+1/2, z'
'-x+1/2, y+1/2, -z+1/2'
'-x, -y, -z'
'x, -y, z-1/2'
'-x+1/2, -y+1/2, -z'
'x+1/2, -y+1/2, z-1/2'

loop_
_atom_site_label
_atom_site_type_symbol
_atom_site_fract_x
_atom_site_fract_y
_atom_site_fract_z
_atom_site_U_iso_or_equiv
_atom_site_adp_type
_atom_site_occupancy
_atom_site_symmetry_multiplicity
_atom_site_calc_flag
_atom_site_refinement_flags
_atom_site_disorder_assembly
_atom_site_disorder_group
Pd Pd 0.146447(7) -0.03702(3) 0.387907(11) 0.05034(9) Uani 1 1 d . A .
Cl Cl 0.16921(3) -0.17741(11) 0.50166(4) 0.0852(3) Uani 1 1 d . . .
P2 P 0.19431(3) -0.12064(10) 0.33666(4) 0.0576(2) Uani 1 1 d . . .
O1 O 0.06864(6) 0.1795(3) 0.32213(11) 0.0720(6) Uani 1 1 d . A .
O2 O 0.18273(7) -0.0235(2) 0.25743(10) 0.0663(6) Uani 1 1 d . . .
C1 C 0.09171(9) 0.1728(4) 0.27382(14) 0.0528(7) Uani 1 1 d . . .
C2 C 0.12647(9) 0.0799(3) 0.29215(14) 0.0478(7) Uani 1 1 d . . .
C3 C 0.14770(9) 0.0722(3) 0.23975(14) 0.0487(7) Uani 1 1 d . . .
C4 C 0.13526(9) 0.1531(3) 0.17441(14) 0.0525(7) Uani 1 1 d . . .
H4 H 0.1500 0.1438 0.1413 0.063 Uiso 1 1 calc R . .
C5 C 0.08595(10) 0.3393(4) 0.09004(15) 0.0643(8) Uani 1 1 d . . .
H5 H 0.1001 0.3310 0.0558 0.077 Uiso 1 1 calc R . .
C6 C 0.05230(12) 0.4361(4) 0.07488(19) 0.0818(11) Uani 1 1 d . . .
H6 H 0.0436 0.4935 0.0305 0.098 Uiso 1 1 calc R . .
C7 C 0.03080(12) 0.4502(5) 0.1250(2) 0.0917(12) Uani 1 1 d . . .
H7 H 0.0078 0.5171 0.1140 0.110 Uiso 1 1 calc R . .
C8 C 0.04299(10) 0.3670(4) 0.19060(18) 0.0797(10) Uani 1 1 d . . .
H8 H 0.0285 0.3782 0.2240 0.096 Uiso 1 1 calc R . .
C9 C 0.07749(8) 0.2643(3) 0.20732(15) 0.0545(7) Uani 1 1 d . . .
C10 C 0.09993(9) 0.2509(3) 0.15697(14) 0.0502(7) Uani 1 1 d . . .
P1 P 0.08994(3) 0.08305(11) 0.40081(5) 0.0692(3) Uani 1 1 d DU . .
C11 C 0.0506(2) -0.0665(10) 0.4013(6) 0.126(3) Uani 0.743(17) 1 d PDU A 1
H11 H 0.0584 -0.1128 0.4513 0.151 Uiso 0.743(17) 1 calc PR A 1
C12 C 0.0502(3) -0.2027(9) 0.3479(6) 0.162(4) Uani 0.743(17) 1 d PDU A 1
H12A H 0.0766 -0.2558 0.3634 0.243 Uiso 0.743(17) 1 calc PR A 1
H12B H 0.0448 -0.1599 0.2988 0.243 Uiso 0.743(17) 1 calc PR A 1
H12C H 0.0290 -0.2787 0.3478 0.243 Uiso 0.743(17) 1 calc PR A 1
C13 C 0.0077(2) -0.0021(14) 0.3836(8) 0.159(4) Uani 0.743(17) 1 d PDU A 1
H13A H 0.0071 0.0767 0.4201 0.238 Uiso 0.743(17) 1 calc PR A 1
H13B H -0.0108 -0.0888 0.3840 0.238 Uiso 0.743(17) 1 calc PR A 1
H13C H -0.0006 0.0471 0.3354 0.238 Uiso 0.743(17) 1 calc PR A 1
C14 C 0.0922(3) 0.2409(9) 0.4686(4) 0.095(2) Uani 0.743(17) 1 d PDU A 1
H14 H 0.0646 0.2879 0.4572 0.114 Uiso 0.743(17) 1 calc PR A 1
C15 C 0.1053(4) 0.1768(14) 0.5477(3) 0.149(4) Uani 0.743(17) 1 d PDU A 1
H15A H 0.0897 0.0816 0.5495 0.223 Uiso 0.743(17) 1 calc PR A 1
H15B H 0.1002 0.2574 0.5800 0.223 Uiso 0.743(17) 1 calc PR A 1
H15C H 0.1342 0.1511 0.5637 0.223 Uiso 0.743(17) 1 calc PR A 1
C16 C 0.1207(4) 0.3690(11) 0.4571(6) 0.124(3) Uani 0.743(17) 1 d PDU A 1
H16A H 0.1123 0.3983 0.4055 0.186 Uiso 0.743(17) 1 calc PR A 1
H16B H 0.1485 0.3283 0.4721 0.186 Uiso 0.743(17) 1 calc PR A 1
H16C H 0.1196 0.4622 0.4863 0.186 Uiso 0.743(17) 1 calc PR A 1
C11A C 0.0500(5) -0.023(2) 0.4273(14) 0.134(5) Uani 0.257(17) 1 d PDU A 2
H11A H 0.0626 -0.0615 0.4784 0.161 Uiso 0.257(17) 1 calc PR A 2
C12A C 0.0362(7) -0.169(2) 0.3787(19) 0.156(6) Uani 0.257(17) 1 d PDU A 2
H12D H 0.0598 -0.2331 0.3802 0.234 Uiso 0.257(17) 1 calc PR A 2
H12E H 0.0223 -0.1350 0.3285 0.234 Uiso 0.257(17) 1 calc PR A 2
H12F H 0.0176 -0.2314 0.3962 0.234 Uiso 0.257(17) 1 calc PR A 2
C13A C 0.0136(6) 0.079(4) 0.4255(19) 0.142(6) Uani 0.257(17) 1 d PDU A 2
H13D H 0.0227 0.1704 0.4573 0.213 Uiso 0.257(17) 1 calc PR A 2
H13E H -0.0053 0.0163 0.4423 0.213 Uiso 0.257(17) 1 calc PR A 2
H13F H -0.0001 0.1147 0.3756 0.213 Uiso 0.257(17) 1 calc PR A 2
C14A C 0.1048(7) 0.2555(18) 0.4641(9) 0.092(4) Uani 0.257(17) 1 d PDU A 2
H14A H 0.0798 0.3163 0.4613 0.111 Uiso 0.257(17) 1 calc PR A 2
C15A C 0.1244(7) 0.198(3) 0.5432(7) 0.112(5) Uani 0.257(17) 1 d PDU A 2
H15D H 0.1055 0.1290 0.5567 0.169 Uiso 0.257(17) 1 calc PR A 2
H15E H 0.1311 0.2891 0.5760 0.169 Uiso 0.257(17) 1 calc PR A 2
H15F H 0.1492 0.1391 0.5472 0.169 Uiso 0.257(17) 1 calc PR A 2
C16A C 0.1348(9) 0.369(2) 0.4458(14) 0.100(6) Uani 0.257(17) 1 d PDU A 2
H16D H 0.1233 0.4040 0.3951 0.150 Uiso 0.257(17) 1 calc PR A 2
H16E H 0.1604 0.3141 0.4524 0.150 Uiso 0.257(17) 1 calc PR A 2
H16F H 0.1396 0.4610 0.4781 0.150 Uiso 0.257(17) 1 calc PR A 2
C17 C 0.19284(14) -0.3292(4) 0.3076(2) 0.0894(12) Uani 1 1 d . . .
H17 H 0.2092 -0.3396 0.2741 0.107 Uiso 1 1 calc R . .
C18 C 0.14859(17) -0.3739(6) 0.2653(2) 0.1306(18) Uani 1 1 d . . .
H18A H 0.1475 -0.4837 0.2488 0.196 Uiso 1 1 calc R . .
H18B H 0.1382 -0.3041 0.2231 0.196 Uiso 1 1 calc R . .
H18C H 0.1320 -0.3623 0.2972 0.196 Uiso 1 1 calc R . .
C19 C 0.21147(16) -0.4388(4) 0.3744(3) 0.1189(17) Uani 1 1 d . . .
H19A H 0.1988 -0.4165 0.4116 0.178 Uiso 1 1 calc R . .
H19B H 0.2407 -0.4195 0.3946 0.178 Uiso 1 1 calc R . .
H19C H 0.2067 -0.5494 0.3592 0.178 Uiso 1 1 calc R . .
C20 C 0.24776(11) -0.0663(4) 0.38030(19) 0.0746(10) Uani 1 1 d . . .
H20 H 0.2583 -0.1319 0.4254 0.089 Uiso 1 1 calc R . .
C21 C 0.27490(13) -0.1019(6) 0.3324(2) 0.1140(16) Uani 1 1 d . . .
H21A H 0.2632 -0.0514 0.2847 0.171 Uiso 1 1 calc R . .
H21B H 0.2764 -0.2163 0.3259 0.171 Uiso 1 1 calc R . .
H21C H 0.3022 -0.0602 0.3563 0.171 Uiso 1 1 calc R . .
C22 C 0.25072(14) 0.1091(5) 0.4048(3) 0.1269(16) Uani 1 1 d . . .
H22A H 0.2792 0.1372 0.4285 0.190 Uiso 1 1 calc R . .
H22B H 0.2357 0.1240 0.4390 0.190 Uiso 1 1 calc R . .
H22C H 0.2391 0.1769 0.3622 0.190 Uiso 1 1 calc R . .

loop_
_atom_site_aniso_label
_atom_site_aniso_U_11
_atom_site_aniso_U_22
_atom_site_aniso_U_33
_atom_site_aniso_U_23
_atom_site_aniso_U_13
_atom_site_aniso_U_12
Pd 0.05890(16) 0.05188(15) 0.04489(14) 0.00777(10) 0.02328(10) 0.01115(11)
Cl 0.1019(7) 0.0991(7) 0.0645(5) 0.0346(5) 0.0403(5) 0.0411(6)
P2 0.0716(6) 0.0520(5) 0.0573(5) 0.0086(4) 0.0321(4) 0.0179(4)
O1 0.0597(13) 0.0992(17) 0.0670(13) 0.0310(12) 0.0341(11) 0.0283(12)
O2 0.0760(15) 0.0780(14) 0.0550(12) 0.0145(10) 0.0353(11) 0.0280(12)
C1 0.0467(17) 0.0629(19) 0.0516(17) 0.0061(14) 0.0199(14) 0.0014(15)
C2 0.0524(18) 0.0505(17) 0.0416(15) 0.0029(12) 0.0168(13) 0.0002(13)
C3 0.0525(18) 0.0516(18) 0.0440(16) 0.0009(12) 0.0185(13) 0.0034(13)
C4 0.062(2) 0.0572(18) 0.0434(16) -0.0004(13) 0.0233(14) -0.0047(15)
C5 0.067(2) 0.071(2) 0.0516(18) 0.0111(15) 0.0154(15) -0.0084(18)
C6 0.080(3) 0.090(3) 0.070(2) 0.0348(19) 0.016(2) 0.008(2)
C7 0.078(3) 0.102(3) 0.093(3) 0.040(2) 0.023(2) 0.032(2)
C8 0.065(2) 0.102(3) 0.075(2) 0.027(2) 0.0267(18) 0.021(2)
C9 0.0459(17) 0.0601(18) 0.0532(17) 0.0088(14) 0.0102(13) 0.0013(14)
C10 0.0485(17) 0.0538(17) 0.0443(16) 0.0031(13) 0.0094(13) -0.0088(14)
P1 0.0685(6) 0.0860(6) 0.0667(5) 0.0287(5) 0.0407(5) 0.0246(5)
C11 0.088(4) 0.143(6) 0.180(7) 0.073(5) 0.090(4) 0.018(4)
C12 0.105(6) 0.141(6) 0.265(10) 0.027(6) 0.095(6) -0.041(5)
C13 0.108(6) 0.171(8) 0.230(10) 0.051(7) 0.099(6) 0.032(5)
C14 0.135(6) 0.111(4) 0.068(3) 0.029(3) 0.071(3) 0.070(4)
C15 0.223(9) 0.173(7) 0.074(4) 0.040(4) 0.082(5) 0.113(7)
C16 0.173(9) 0.105(5) 0.106(5) -0.029(4) 0.063(5) 0.035(5)
C11A 0.083(7) 0.153(9) 0.201(10) 0.050(8) 0.094(7) 0.023(7)
C12A 0.083(10) 0.168(12) 0.247(13) 0.049(11) 0.095(9) -0.018(9)
C13A 0.073(9) 0.177(14) 0.218(15) 0.042(12) 0.106(9) 0.041(9)
C14A 0.146(9) 0.100(7) 0.069(6) 0.021(6) 0.087(6) 0.059(7)
C15A 0.179(12) 0.123(9) 0.071(7) 0.012(7) 0.090(8) 0.059(10)
C16A 0.163(14) 0.072(9) 0.089(10) -0.022(7) 0.073(9) 0.004(10)
C17 0.134(4) 0.059(2) 0.093(3) -0.010(2) 0.061(3) 0.012(2)
C18 0.181(5) 0.092(3) 0.118(4) -0.040(3) 0.048(4) -0.030(3)
C19 0.171(5) 0.054(2) 0.147(4) 0.025(2) 0.073(4) 0.029(3)
C20 0.066(2) 0.081(3) 0.079(2) 0.0266(18) 0.0271(18) 0.0226(19)
C21 0.083(3) 0.147(4) 0.132(4) 0.059(3) 0.062(3) 0.041(3)
C22 0.092(4) 0.093(3) 0.176(5) -0.014(3) 0.017(3) -0.008(3)

loop_
_atom_type_symbol
_atom_type_description
_atom_type_scat_dispersion_real
_atom_type_scat_dispersion_imag
_atom_type_scat_source
C C 0.0033 0.0016 'International Tables Vol C Tables 4.2.6.8 and 6.1.1.4'
H H 0.0000 0.0000 'International Tables Vol C Tables 4.2.6.8 and 6.1.1.4'
O O 0.0106 0.0060 'International Tables Vol C Tables 4.2.6.8 and 6.1.1.4'
P P 0.1023 0.0942 'International Tables Vol C Tables 4.2.6.8 and 6.1.1.4'
Cl Cl 0.1484 0.1585 'International Tables Vol C Tables 4.2.6.8 and 6.1.1.4'
Pd Pd -0.9988 1.0072 'International Tables Vol C Tables 4.2.6.8 and 6.1.1.4'

loop_
_geom_angle_atom_site_label_1
_geom_angle_atom_site_label_2
_geom_angle_atom_site_label_3
_geom_angle
C2 Pd P1 80.34(8)
C2 Pd P2 80.54(8)
P1 Pd P2 160.78(3)
C2 Pd Cl 179.15(8)
P1 Pd Cl 99.05(3)
P2 Pd Cl 100.05(3)
O2 P2 C20 101.96(14)
O2 P2 C17 102.31(14)
C20 P2 C17 107.62(18)
O2 P2 Pd 104.61(8)
C20 P2 Pd 119.41(12)
C17 P2 Pd 118.07(14)
C1 O1 P1 113.73(18)
C3 O2 P2 115.88(16)
C2 C1 O1 119.2(2)
C2 C1 C9 123.2(2)
O1 C1 C9 117.6(2)
C1 C2 C3 116.8(2)
C1 C2 Pd 121.58(19)
C3 C2 Pd 121.7(2)
C4 C3 O2 119.7(2)
C4 C3 C2 123.1(3)
O2 C3 C2 117.2(2)
C3 C4 C10 119.6(2)
C6 C5 C10 121.0(3)
C5 C6 C7 120.5(3)
C8 C7 C6 120.9(3)
C7 C8 C9 119.8(3)
C8 C9 C10 119.7(3)
C8 C9 C1 123.0(3)
C10 C9 C1 117.3(3)
C4 C10 C5 121.8(3)
C4 C10 C9 120.0(2)
C5 C10 C9 118.1(3)
O1 P1 C14 101.5(3)
O1 P1 C11A 109.6(7)
C14 P1 C11A 90.9(6)
O1 P1 C14A 99.5(7)
C11A P1 C14A 105.6(8)
O1 P1 C11 103.0(3)
C14 P1 C11 110.2(3)
C14A P1 C11 125.0(5)
O1 P1 Pd 104.92(7)
C14 P1 Pd 123.5(3)
C11A P1 Pd 124.1(6)
C14A P1 Pd 110.5(7)
C11 P1 Pd 111.0(3)
C13 C11 C12 108.8(6)
C13 C11 P1 115.3(5)
C12 C11 P1 110.3(4)
C16 C14 C15 113.2(7)
C16 C14 P1 106.5(5)
C15 C14 P1 112.4(4)
C13A C11A C12A 110.2(10)
C13A C11A P1 114.4(8)
C12A C11A P1 109.4(8)
C16A C14A C15A 108.1(10)
C16A C14A P1 113.5(8)
C15A C14A P1 110.3(8)
C18 C17 C19 111.9(4)
C18 C17 P2 108.7(3)
C19 C17 P2 110.6(3)
C22 C20 C21 112.0(3)
C22 C20 P2 109.7(2)
C21 C20 P2 113.5(3)

loop_
_geom_bond_atom_site_label_1
_geom_bond_atom_site_label_2
_geom_bond_distance
Pd C2 1.980(2)
Pd P1 2.2580(9)
Pd P2 2.2696(8)
Pd Cl 2.3570(8)
P2 O2 1.6408(19)
P2 C20 1.803(4)
P2 C17 1.811(3)
O1 C1 1.394(3)
O1 P1 1.645(2)
O2 C3 1.385(3)
C1 C2 1.364(4)
C1 C9 1.420(4)
C2 C3 1.413(4)
C3 C4 1.354(3)
C4 C10 1.404(4)
C5 C6 1.356(4)
C5 C10 1.412(4)
C6 C7 1.387(5)
C7 C8 1.367(4)
C8 C9 1.406(4)
C9 C10 1.413(4)
P1 C14 1.822(5)
P1 C11A 1.828(8)
P1 C14A 1.832(8)
P1 C11 1.833(5)
C11 C13 1.492(6)
C11 C12 1.516(6)
C14 C16 1.506(6)
C14 C15 1.521(5)
C11A C13A 1.498(8)
C11A C12A 1.501(8)
C14A C16A 1.514(8)
C14A C15A 1.514(8)
C17 C18 1.512(6)
C17 C19 1.525(5)
C20 C22 1.521(5)
C20 C21 1.527(5)
